data_4106288
loop_
_publ_author_name
'Tien Teng Ong'
'Padmini Kavuru'
'Thanhha Nguyen'
'Ryan Cantwell'
'\/Lukasz Wojtas'
'Michael J. Zaworotko'

_publ_section_title
;
 2:1 Cocrystals of Homochiral and Achiral Amino Acid Zwitterions with Li+
 Salts: Water-Stable Zeolitic and Diamondoid Metal-Organic Materials
;
_journal_name_full 'Journal of the American Chemical Society'
_journal_page_first 9224
_journal_page_last 9227
_journal_paper_doi 10.1021/ja203002w
_journal_volume 133
_journal_year 2011
_chemical_absolute_configuration ad
_chemical_formula_moiety 'C10 H18 Li N2 O4 +, Cl - '
_chemical_formula_sum 'C10 H18 Cl Li N2 O4'
_chemical_formula_weight 272.65
_chemical_name_systematic
;
 ?
;
_space_group_IT_number 92
_symmetry_cell_setting tetragonal
_symmetry_space_group_name_Hall 'P 4abw 2nw'
_symmetry_space_group_name_H-M 'P 41 21 2'
_atom_sites_solution_hydrogens geom
_atom_sites_solution_primary direct
_atom_sites_solution_secondary difmap
_audit_creation_method SHELXL-97
_cell_angle_alpha 90.00
_cell_angle_beta 90.00
_cell_angle_gamma 90.00
_cell_formula_units_Z 4
_cell_length_a 9.0791(1)
_cell_length_b 9.0791(1)
_cell_length_c 15.4104(2)
_cell_measurement_temperature 100(2)
_cell_volume 1270.28(3)
_computing_cell_refinement 'APEX2 (Bruker, 2010); SAINT (Bruker, 2009)'
_computing_data_collection 'APEX2 (Bruker, 2010)'
_computing_data_reduction 'SAINT (Bruker, 2009);XPREP(Sheldrick,2008)'
_computing_publication_material 'APEX2 (Bruker, 2010)'
_computing_structure_refinement 'SHELXL-97 (Sheldrick, 2008)'
_computing_structure_solution 'SHELXS-97 (Sheldrick, 2008)'
_diffrn_ambient_temperature 100(2)
_diffrn_measured_fraction_theta_full 0.997
_diffrn_measured_fraction_theta_max 0.999
_diffrn_measurement_device_type 'BRUKER SMART APEXII CCD'
_diffrn_measurement_method 'omega scans'
_diffrn_radiation_monochromator graphite
_diffrn_radiation_source 'fine-focus sealed tube'
_diffrn_radiation_type CuK\a
_diffrn_radiation_wavelength 1.54178
_diffrn_reflns_av_R_equivalents 0.0417
_diffrn_reflns_av_sigmaI/netI 0.0207
_diffrn_reflns_limit_h_max 10
_diffrn_reflns_limit_h_min -9
_diffrn_reflns_limit_k_max 10
_diffrn_reflns_limit_k_min -10
_diffrn_reflns_limit_l_max 18
_diffrn_reflns_limit_l_min -17
_diffrn_reflns_number 10850
_diffrn_reflns_theta_full 67.91
_diffrn_reflns_theta_max 67.91
_diffrn_reflns_theta_min 5.66
_exptl_absorpt_coefficient_mu 2.745
_exptl_absorpt_correction_T_max 0.7341
_exptl_absorpt_correction_T_min 0.6097
_exptl_absorpt_correction_type multi-scan
_exptl_absorpt_process_details 'SADABS; (Sheldrick, 2008)'
_exptl_crystal_colour colorless
_exptl_crystal_density_diffrn 1.426
_exptl_crystal_description block
_exptl_crystal_F_000 576
_exptl_crystal_size_max 0.20
_exptl_crystal_size_mid 0.16
_exptl_crystal_size_min 0.12
_refine_diff_density_max 0.188
_refine_diff_density_min -0.167
_refine_diff_density_rms 0.040
_refine_ls_abs_structure_details 'Flack H D (1983), Acta Cryst. A39, 876-881, 423 Friedel pairs'
_refine_ls_abs_structure_Flack 0.027(16)
_refine_ls_extinction_coef 0.0058(6)
_refine_ls_extinction_expression Fc^*^=kFc[1+0.001xFc^2^\l^3^/sin(2\q)]^-1/4^
_refine_ls_extinction_method SHELXL
_refine_ls_goodness_of_fit_ref 1.022
_refine_ls_hydrogen_treatment constr
_refine_ls_matrix_type full
_refine_ls_number_parameters 84
_refine_ls_number_reflns 1150
_refine_ls_number_restraints 0
_refine_ls_restrained_S_all 1.022
_refine_ls_R_factor_all 0.0231
_refine_ls_R_factor_gt 0.0229
_refine_ls_shift/su_max 0.000
_refine_ls_shift/su_mean 0.000
_refine_ls_structure_factor_coef Fsqd
_refine_ls_weighting_details 'calc w=1/[\s^2^(Fo^2^)+(0.0463P)^2^+0.2459P] where P=(Fo^2^+2Fc^2^)/3'
_refine_ls_weighting_scheme calc
_refine_ls_wR_factor_gt 0.0662
_refine_ls_wR_factor_ref 0.0663
_reflns_number_gt 1141
_reflns_number_total 1150
_reflns_threshold_expression >2sigma(I)
_cod_data_source_file ja203002w_si_005.cif
_cod_data_source_block t421k_0m
_cod_database_code 4106288

loop_
_symmetry_equiv_pos_as_xyz
'x, y, z'
'x+1/2, -y+1/2, -z+3/4'
'-x, -y, z+1/2'
'-x+1/2, y+1/2, -z+1/4'
'y, x, -z'
'y+1/2, -x+1/2, z+3/4'
'-y+1/2, x+1/2, z+1/4'
'-y, -x, -z+1/2'

loop_
_atom_site_label
_atom_site_type_symbol
_atom_site_fract_x
_atom_site_fract_y
_atom_site_fract_z
_atom_site_U_iso_or_equiv
_atom_site_adp_type
_atom_site_occupancy
_atom_site_symmetry_multiplicity
_atom_site_calc_flag
_atom_site_refinement_flags
Cl1 Cl 0.19313(4) 0.19313(4) 0.5000 0.01644(17) Uani 1 2 d S
O2 O 0.54068(11) 0.71842(12) 0.41670(6) 0.0171(3) Uani 1 1 d .
O1 O 0.35046(10) 0.80240(12) 0.33993(6) 0.0159(2) Uani 1 1 d .
N1 N 0.18165(12) 0.84922(12) 0.48541(7) 0.0122(3) Uani 1 1 d .
H1A H 0.1384 0.8288 0.4328 0.015 Uiso 1 1 calc R
H1B H 0.1938 0.9495 0.4903 0.015 Uiso 1 1 calc R
C2 C 0.32563(15) 0.77150(15) 0.49388(9) 0.0127(3) Uani 1 1 d .
H2 H 0.3865 0.8224 0.5389 0.015 Uiso 1 1 calc R
C1 C 0.41138(15) 0.76643(15) 0.40905(9) 0.0123(3) Uani 1 1 d .
C5 C 0.09051(15) 0.79091(17) 0.55832(9) 0.0155(3) Uani 1 1 d .
H5A H -0.0154 0.8113 0.5489 0.019 Uiso 1 1 calc R
H5B H 0.1213 0.8339 0.6145 0.019 Uiso 1 1 calc R
C3 C 0.28465(17) 0.61593(16) 0.52692(9) 0.0180(3) Uani 1 1 d .
H3A H 0.2966 0.5421 0.4802 0.022 Uiso 1 1 calc R
H3B H 0.3478 0.5875 0.5765 0.022 Uiso 1 1 calc R
C4 C 0.12200(16) 0.62669(17) 0.55519(9) 0.0183(4) Uani 1 1 d .
H4A H 0.0569 0.5770 0.5127 0.022 Uiso 1 1 calc R
H4B H 0.1074 0.5812 0.6129 0.022 Uiso 1 1 calc R
Li1 Li 0.1988(3) 0.8012(3) 0.2500 0.0150(7) Uani 1 2 d S

loop_
_atom_site_aniso_label
_atom_site_aniso_U_11
_atom_site_aniso_U_22
_atom_site_aniso_U_33
_atom_site_aniso_U_23
_atom_site_aniso_U_13
_atom_site_aniso_U_12
Cl1 0.01633(19) 0.01633(19) 0.0166(3) 0.00186(13) -0.00186(13) -0.00162(19)
O2 0.0112(5) 0.0275(6) 0.0127(5) -0.0010(4) -0.0003(4) 0.0040(4)
O1 0.0116(5) 0.0254(6) 0.0109(5) 0.0010(4) -0.0006(4) 0.0008(4)
N1 0.0109(6) 0.0147(6) 0.0109(6) -0.0006(4) 0.0004(4) 0.0010(5)
C2 0.0107(7) 0.0163(7) 0.0112(6) -0.0012(5) -0.0014(5) 0.0027(5)
C1 0.0106(7) 0.0139(7) 0.0124(6) -0.0023(5) -0.0003(5) -0.0028(5)
C5 0.0122(7) 0.0235(8) 0.0109(6) -0.0003(6) 0.0020(5) -0.0008(6)
C3 0.0247(8) 0.0155(7) 0.0137(7) 0.0006(6) 0.0038(6) 0.0024(6)
C4 0.0187(8) 0.0212(8) 0.0150(7) 0.0029(6) -0.0007(6) -0.0034(6)
Li1 0.0160(10) 0.0160(10) 0.0130(15) 0.0013(9) 0.0013(9) -0.0025(13)

loop_
_atom_type_symbol
_atom_type_description
_atom_type_scat_dispersion_real
_atom_type_scat_dispersion_imag
_atom_type_scat_source
C C 0.0181 0.0091 'International Tables Vol C Tables 4.2.6.8 and 6.1.1.4'
H H 0.0000 0.0000 'International Tables Vol C Tables 4.2.6.8 and 6.1.1.4'
N N 0.0311 0.0180 'International Tables Vol C Tables 4.2.6.8 and 6.1.1.4'
O O 0.0492 0.0322 'International Tables Vol C Tables 4.2.6.8 and 6.1.1.4'
Cl Cl 0.3639 0.7018 'International Tables Vol C Tables 4.2.6.8 and 6.1.1.4'
Li Li 0.0008 0.0003 'International Tables Vol C Tables 4.2.6.8 and 6.1.1.4'

loop_
_geom_angle_atom_site_label_1
_geom_angle_atom_site_label_2
_geom_angle_atom_site_label_3
_geom_angle
_geom_angle_site_symmetry_1
_geom_angle_site_symmetry_3
C1 O2 Li1 141.90(9) . 2_565
C1 O1 Li1 156.84(10) . .
C2 N1 C5 104.61(10) . .
C2 N1 H1A 110.8 . .
C5 N1 H1A 110.8 . .
C2 N1 H1B 110.8 . .
C5 N1 H1B 110.8 . .
H1A N1 H1B 108.9 . .
N1 C2 C1 112.80(11) . .
N1 C2 C3 104.48(11) . .
C1 C2 C3 112.21(11) . .
N1 C2 H2 109.1 . .
C1 C2 H2 109.1 . .
C3 C2 H2 109.1 . .
O1 C1 O2 125.89(13) . .
O1 C1 C2 120.00(12) . .
O2 C1 C2 114.04(12) . .
N1 C5 C4 102.70(11) . .
N1 C5 H5A 111.2 . .
C4 C5 H5A 111.2 . .
N1 C5 H5B 111.2 . .
C4 C5 H5B 111.2 . .
H5A C5 H5B 109.1 . .
C4 C3 C2 105.39(12) . .
C4 C3 H3A 110.7 . .
C2 C3 H3A 110.7 . .
C4 C3 H3B 110.7 . .
C2 C3 H3B 110.7 . .
H3A C3 H3B 108.8 . .
C5 C4 C3 104.56(11) . .
C5 C4 H4A 110.8 . .
C3 C4 H4A 110.8 . .
C5 C4 H4B 110.8 . .
C3 C4 H4B 110.8 . .
H4A C4 H4B 108.9 . .
O2 Li1 O2 125.26(18) 2_465 6_464
O2 Li1 O1 93.03(4) 2_465 .
O2 Li1 O1 113.69(4) 6_464 .
O2 Li1 O1 113.69(4) 2_465 8_665
O2 Li1 O1 93.03(4) 6_464 8_665
O1 Li1 O1 120.73(18) . 8_665

loop_
_geom_bond_atom_site_label_1
_geom_bond_atom_site_label_2
_geom_bond_distance
_geom_bond_site_symmetry_2
O2 C1 1.2578(17) .
O2 Li1 1.9341(18) 2_565
O1 C1 1.2440(17) .
O1 Li1 1.9536(19) .
N1 C2 1.4912(17) .
N1 C5 1.4925(18) .
N1 H1A 0.9200 .
N1 H1B 0.9200 .
C2 C1 1.5221(19) .
C2 C3 1.5469(19) .
C2 H2 1.0000 .
C5 C4 1.519(2) .
C5 H5A 0.9900 .
C5 H5B 0.9900 .
C3 C4 1.543(2) .
C3 H3A 0.9900 .
C3 H3B 0.9900 .
C4 H4A 0.9900 .
C4 H4B 0.9900 .
Li1 O2 1.9340(18) 2_465
Li1 O2 1.9341(18) 6_464
Li1 O1 1.9536(19) 8_665

loop_
_geom_hbond_atom_site_label_D
_geom_hbond_atom_site_label_H
_geom_hbond_atom_site_label_A
_geom_hbond_distance_DH
_geom_hbond_distance_HA
_geom_hbond_distance_DA
_geom_hbond_angle_DHA
_geom_hbond_site_symmetry_A
N1 H1B Cl1 0.92 2.22 3.1322(12) 172.9 1_565
N1 H1A O2 0.92 1.82 2.7404(15) 175.4 2_465

loop_
_geom_torsion_atom_site_label_1
_geom_torsion_atom_site_label_2
_geom_torsion_atom_site_label_3
_geom_torsion_atom_site_label_4
_geom_torsion
_geom_torsion_site_symmetry_1
_geom_torsion_site_symmetry_4
C5 N1 C2 C1 157.08(11) . .
C5 N1 C2 C3 34.92(13) . .
Li1 O1 C1 O2 125.1(3) . .
Li1 O1 C1 C2 -51.7(4) . .
Li1 O2 C1 O1 157.34(18) 2_565 .
Li1 O2 C1 C2 -25.6(3) 2_565 .
N1 C2 C1 O1 -11.34(18) . .
C3 C2 C1 O1 106.35(15) . .
N1 C2 C1 O2 171.42(11) . .
C3 C2 C1 O2 -70.88(16) . .
C2 N1 C5 C4 -43.72(13) . .
N1 C2 C3 C4 -12.69(14) . .
C1 C2 C3 C4 -135.23(12) . .
N1 C5 C4 C3 34.72(14) . .
C2 C3 C4 C5 -13.54(15) . .
C1 O1 Li1 O2 37.6(4) . 2_465
C1 O1 Li1 O2 168.5(3) . 6_464
C1 O1 Li1 O1 -82.4(3) . 8_665
